data_4108747
loop_
_publ_author_name
'Natalie D. Coombs'
'Dragoslav Vidovic'
'Joanna K. Day'
'Amber L. Thompson'
'Delphine D. Le Pevelen'
'Andreas Stasch'
'William Clegg'
'Luca Russo'
'Louise Male'
'Michael B. Hursthouse'
'David J. Willock'
'Simon Aldridge'

_publ_contact_author 'Simon Aldridge'
_publ_contact_author_email Simon.Aldridge@chem.ox.ac.uk
_publ_section_title
;
 Cationic Terminal Gallylene Complexes by Halide Abstraction: Coordination
 Chemistry of a Valence Isoelectronic Analogue of CO and N2
;
_journal_name_full 'Journal of the American Chemical Society'
_journal_page_first 16111
_journal_page_last 16124
_journal_paper_doi 10.1021/ja806655f
_journal_volume 130
_journal_year 2008
_chemical_formula_moiety 'C36 H39 I1 P2 Ru1'
_chemical_formula_sum 'C36 H39 I P2 Ru'
_chemical_formula_weight 761.63
_space_group_IT_number 14
_symmetry_cell_setting monoclinic
_symmetry_space_group_name_Hall '-P 2ybc'
_symmetry_space_group_name_H-M 'P 1 21/c 1'
_atom_sites_solution_hydrogens geom
_atom_sites_solution_primary direct
_audit_creation_date 08-03-15
_audit_creation_method CRYSTALS_ver_12.85
_cell_angle_alpha 90
_cell_angle_beta 108.8245(13)
_cell_angle_gamma 90
_cell_formula_units_Z 4
_cell_length_a 11.1829(2)
_cell_length_b 17.9378(4)
_cell_length_c 16.8549(3)
_cell_measurement_reflns_used 7077
_cell_measurement_temperature 210
_cell_measurement_theta_max 27
_cell_measurement_theta_min 5
_cell_volume 3200.19(11)
_computing_cell_refinement 'DENZO/SCALEPACK (Otwinowski & Minor, 1997)'
_computing_data_collection 'COLLECT (Nonius, 1997-2001).'
_computing_data_reduction 'DENZO/SCALEPACK (Otwinowski & Minor, 1997)'
_computing_molecular_graphics 'CAMERON (Watkin et al., 1996)'
_computing_publication_material 'CRYSTALS (Betteridge et al., 2003)'
_computing_structure_refinement 'CRYSTALS (Betteridge et al., 2003)'
_computing_structure_solution 'SIR92 (Altomare et al., 1994)'
_diffrn_ambient_temperature 210
_diffrn_measured_fraction_theta_full 0.992
_diffrn_measured_fraction_theta_max 0.991
_diffrn_measurement_device 'Nonius KappaCCD'
_diffrn_measurement_device_type Area
_diffrn_measurement_method \w
_diffrn_radiation_monochromator graphite
_diffrn_radiation_type 'Mo K\a'
_diffrn_radiation_wavelength 0.71073
_diffrn_reflns_av_R_equivalents 0.085
_diffrn_reflns_limit_h_max 14
_diffrn_reflns_limit_h_min -14
_diffrn_reflns_limit_k_max 19
_diffrn_reflns_limit_k_min -23
_diffrn_reflns_limit_l_max 21
_diffrn_reflns_limit_l_min -21
_diffrn_reflns_number 27814
_diffrn_reflns_theta_full 26.926
_diffrn_reflns_theta_max 27.476
_diffrn_reflns_theta_min 5.112
_diffrn_standards_number 0
_exptl_absorpt_coefficient_mu 1.578
_exptl_absorpt_correction_T_max 0.98
_exptl_absorpt_correction_T_min 0.91
_exptl_absorpt_correction_type multi-scan
_exptl_absorpt_process_details 'DENZO/SCALEPACK (Otwinowski & Minor, 1997)'
_exptl_crystal_colour clear_intense_orange
_exptl_crystal_density_diffrn 1.581
_exptl_crystal_description block
_exptl_crystal_F_000 1528
_exptl_crystal_size_max 0.02
_exptl_crystal_size_mid 0.01
_exptl_crystal_size_min 0.01
_refine_diff_density_max 1.68
_refine_diff_density_min -1.60
_refine_ls_extinction_method none
_refine_ls_goodness_of_fit_ref 0.9846
_refine_ls_hydrogen_treatment noref
_refine_ls_matrix_type full
_refine_ls_number_parameters 361
_refine_ls_number_reflns 7261
_refine_ls_number_restraints 0
_refine_ls_R_factor_all 0.0990
_refine_ls_R_factor_gt 0.0567
_refine_ls_shift/su_max 0.000764
_refine_ls_structure_factor_coef Fsqd
_refine_ls_weighting_details
;
 Method= Modified Sheldrick 
 w=1/[\s^2^(F^2^) + ( 0.06P)^2^ +17.96P] 
 ,where P=(max(Fo^2^,0) + 2Fc^2^)/3 
;
_refine_ls_weighting_scheme calc
_refine_ls_wR_factor_all 0.1454
_refine_ls_wR_factor_gt 0.1262
_refine_ls_wR_factor_ref 0.1452
_reflns_limit_h_max 13
_reflns_limit_h_min -14
_reflns_limit_k_max 23
_reflns_limit_k_min 0
_reflns_limit_l_max 21
_reflns_limit_l_min 0
_reflns_number_gt 4861
_reflns_number_total 7262
_reflns_threshold_expression I>2.0\s(I)
_oxford_diffrn_Wilson_B_factor 2.40
_oxford_diffrn_Wilson_scale 104.46
_oxford_refine_ls_r_factor_ref 0.0990
_oxford_refine_ls_scale 0.12693(6)
_oxford_reflns_number_all 7262
_oxford_reflns_threshold_expression_ref I>-3.0\s(I)
_oxford_structure_analysis_title 5750
_cod_data_source_file ja806655f_si_001_12.cif
_cod_data_source_block 15
_cod_original_sg_symbol_H-M 'P 1 21/c 1 '
_cod_original_formula_sum 'C36 H39 I1 P2 Ru1'
_cod_database_code 4108747

loop_
_symmetry_equiv_pos_as_xyz
x,y,z
-x,-y,-z
-x,y+1/2,-z+1/2
x,-y+1/2,z+1/2

loop_
_atom_site_label
_atom_site_type_symbol
_atom_site_fract_x
_atom_site_fract_y
_atom_site_fract_z
_atom_site_U_iso_or_equiv
_atom_site_occupancy
_atom_site_adp_type
I1 I 0.12963(4) 0.52861(3) 0.36539(3) 0.0404 1.0000 Uani
Ru2 Ru 0.10016(5) 0.67703(3) 0.32533(3) 0.0242 1.0000 Uani
P3 P -0.06453(15) 0.66780(10) 0.37808(10) 0.0283 1.0000 Uani
C4 C 0.0008(6) 0.6455(4) 0.4909(4) 0.0355 1.0000 Uani
C5 C 0.1140(6) 0.6961(4) 0.5314(4) 0.0357 1.0000 Uani
P6 P 0.20641(15) 0.71388(9) 0.45928(10) 0.0254 1.0000 Uani
C7 C 0.2432(6) 0.8141(4) 0.4757(4) 0.0290 1.0000 Uani
C8 C 0.3611(7) 0.8420(4) 0.4794(5) 0.0403 1.0000 Uani
C9 C 0.3829(8) 0.9177(5) 0.4805(6) 0.0534 1.0000 Uani
C10 C 0.2897(9) 0.9678(4) 0.4799(5) 0.0521 1.0000 Uani
C11 C 0.1750(8) 0.9415(4) 0.4804(5) 0.0477 1.0000 Uani
C12 C 0.1510(7) 0.8657(4) 0.4780(4) 0.0380 1.0000 Uani
C13 C 0.3629(6) 0.6764(4) 0.5162(4) 0.0317 1.0000 Uani
C14 C 0.4248(7) 0.6272(4) 0.4798(5) 0.0414 1.0000 Uani
C15 C 0.5433(7) 0.6001(4) 0.5251(6) 0.0492 1.0000 Uani
C16 C 0.6010(7) 0.6207(5) 0.6071(6) 0.0546 1.0000 Uani
C17 C 0.5412(7) 0.6708(5) 0.6443(5) 0.0525 1.0000 Uani
C18 C 0.4230(7) 0.6975(4) 0.6000(4) 0.0433 1.0000 Uani
C19 C -0.1611(6) 0.7509(4) 0.3784(4) 0.0370 1.0000 Uani
C20 C -0.1324(7) 0.8176(5) 0.3486(5) 0.0465 1.0000 Uani
C21 C -0.2014(10) 0.8824(5) 0.3474(6) 0.0677 1.0000 Uani
C22 C -0.2989(11) 0.8805(7) 0.3789(7) 0.0784 1.0000 Uani
C23 C -0.3294(7) 0.8174(8) 0.4093(6) 0.0729 1.0000 Uani
C24 C -0.2606(8) 0.7491(6) 0.4106(5) 0.0583 1.0000 Uani
C25 C -0.1905(6) 0.5992(4) 0.3395(4) 0.0348 1.0000 Uani
C26 C -0.2160(7) 0.5427(4) 0.3869(5) 0.0451 1.0000 Uani
C27 C -0.3161(8) 0.4942(5) 0.3554(6) 0.0578 1.0000 Uani
C28 C -0.3914(8) 0.5002(6) 0.2745(6) 0.0645 1.0000 Uani
C29 C -0.3687(10) 0.5555(7) 0.2247(6) 0.0825 1.0000 Uani
C30 C -0.2697(9) 0.6041(6) 0.2559(5) 0.0679 1.0000 Uani
C31 C 0.0074(7) 0.7291(4) 0.1993(4) 0.0364 1.0000 Uani
C32 C 0.0545(7) 0.6575(4) 0.1881(4) 0.0356 1.0000 Uani
C33 C 0.1892(6) 0.6585(4) 0.2247(4) 0.0354 1.0000 Uani
C34 C 0.2265(6) 0.7296(4) 0.2592(4) 0.0377 1.0000 Uani
C35 C 0.1158(7) 0.7742(4) 0.2461(4) 0.0344 1.0000 Uani
C36 C 0.1159(10) 0.8573(5) 0.2569(5) 0.0578 1.0000 Uani
C37 C 0.3605(8) 0.7562(6) 0.2956(5) 0.0590 1.0000 Uani
C38 C 0.2767(8) 0.5975(5) 0.2180(5) 0.0592 1.0000 Uani
C39 C -0.0225(7) 0.5938(5) 0.1384(5) 0.0494 1.0000 Uani
C40 C -0.1226(8) 0.7578(5) 0.1576(5) 0.0521 1.0000 Uani
H41 H -0.0647 0.6533 0.5164 0.0431 1.0000 Uiso
H42 H 0.0286 0.5942 0.4971 0.0429 1.0000 Uiso
H51 H 0.0841 0.7431 0.5453 0.0443 1.0000 Uiso
H52 H 0.1679 0.6731 0.5824 0.0440 1.0000 Uiso
H81 H 0.4264 0.8084 0.4816 0.0478 1.0000 Uiso
H91 H 0.4619 0.9349 0.4821 0.0658 1.0000 Uiso
H101 H 0.3048 1.0190 0.4788 0.0609 1.0000 Uiso
H111 H 0.1128 0.9751 0.4826 0.0549 1.0000 Uiso
H121 H 0.0720 0.8489 0.4783 0.0450 1.0000 Uiso
H141 H 0.3849 0.6119 0.4245 0.0491 1.0000 Uiso
H151 H 0.5849 0.5681 0.5001 0.0591 1.0000 Uiso
H161 H 0.6796 0.6010 0.6376 0.0580 1.0000 Uiso
H171 H 0.5817 0.6858 0.6997 0.0570 1.0000 Uiso
H181 H 0.3824 0.7301 0.6260 0.0491 1.0000 Uiso
H201 H -0.0643 0.8192 0.3282 0.0541 1.0000 Uiso
H211 H -0.1806 0.9266 0.3261 0.0741 1.0000 Uiso
H221 H -0.3453 0.9237 0.3792 0.0860 1.0000 Uiso
H231 H -0.3964 0.8168 0.4306 0.0849 1.0000 Uiso
H241 H -0.2822 0.7049 0.4322 0.0699 1.0000 Uiso
H261 H -0.1640 0.5375 0.4421 0.0533 1.0000 Uiso
H271 H -0.3316 0.4573 0.3899 0.0709 1.0000 Uiso
H281 H -0.4590 0.4674 0.2530 0.0779 1.0000 Uiso
H291 H -0.4210 0.5604 0.1694 0.0940 1.0000 Uiso
H301 H -0.2555 0.6408 0.2208 0.0781 1.0000 Uiso
H361 H 0.1693 0.8707 0.3127 0.0910 1.0000 Uiso
H362 H 0.0312 0.8753 0.2479 0.0911 1.0000 Uiso
H363 H 0.1490 0.8801 0.2170 0.0911 1.0000 Uiso
H371 H 0.3610 0.8030 0.3217 0.0921 1.0000 Uiso
H372 H 0.3999 0.7611 0.2533 0.0921 1.0000 Uiso
H373 H 0.4085 0.7213 0.3373 0.0920 1.0000 Uiso
H383 H 0.3574 0.6028 0.2607 0.0931 1.0000 Uiso
H382 H 0.2896 0.5978 0.1645 0.0929 1.0000 Uiso
H381 H 0.2424 0.5497 0.2260 0.0930 1.0000 Uiso
H391 H 0.0058 0.5481 0.1678 0.0731 1.0000 Uiso
H392 H -0.0118 0.5917 0.0844 0.0731 1.0000 Uiso
H393 H -0.1102 0.6011 0.1314 0.0731 1.0000 Uiso
H401 H -0.1259 0.8102 0.1675 0.0773 1.0000 Uiso
H402 H -0.1471 0.7503 0.0984 0.0770 1.0000 Uiso
H403 H -0.1815 0.7331 0.1793 0.0773 1.0000 Uiso

loop_
_atom_site_aniso_label
_atom_site_aniso_U_11
_atom_site_aniso_U_22
_atom_site_aniso_U_33
_atom_site_aniso_U_23
_atom_site_aniso_U_13
_atom_site_aniso_U_12
I1 0.0419(3) 0.0292(2) 0.0480(3) -0.0003(2) 0.0116(2) 0.0026(2)
Ru2 0.0253(2) 0.0289(3) 0.0197(2) -0.0016(2) 0.00910(18) -0.0010(2)
P3 0.0262(8) 0.0363(9) 0.0243(8) -0.0011(7) 0.0106(6) -0.0025(7)
C4 0.036(4) 0.050(4) 0.022(3) -0.001(3) 0.012(3) -0.007(3)
C5 0.036(4) 0.052(4) 0.023(3) -0.004(3) 0.015(3) -0.001(3)
P6 0.0262(8) 0.0300(9) 0.0204(7) -0.0008(6) 0.0080(6) 0.0010(7)
C7 0.038(4) 0.030(3) 0.020(3) -0.003(3) 0.011(3) 0.000(3)
C8 0.041(4) 0.034(4) 0.044(4) -0.006(3) 0.012(3) -0.001(3)
C9 0.052(5) 0.045(5) 0.067(5) -0.009(4) 0.024(4) -0.013(4)
C10 0.072(6) 0.031(4) 0.049(5) -0.009(3) 0.012(4) -0.007(4)
C11 0.057(5) 0.037(4) 0.043(4) -0.004(3) 0.007(4) 0.019(4)
C12 0.042(4) 0.041(4) 0.030(3) -0.003(3) 0.010(3) 0.005(3)
C13 0.032(3) 0.030(3) 0.032(3) 0.000(3) 0.008(3) -0.002(3)
C14 0.033(4) 0.043(4) 0.046(4) -0.010(3) 0.010(3) 0.000(3)
C15 0.038(4) 0.041(4) 0.068(5) -0.007(4) 0.016(4) 0.009(3)
C16 0.028(4) 0.044(5) 0.073(6) 0.010(4) -0.009(4) 0.005(3)
C17 0.041(4) 0.056(5) 0.045(4) 0.002(4) -0.007(3) 0.003(4)
C18 0.042(4) 0.047(4) 0.034(4) -0.003(3) 0.004(3) 0.007(3)
C19 0.021(3) 0.056(5) 0.032(4) -0.010(3) 0.005(3) 0.004(3)
C20 0.049(4) 0.045(5) 0.040(4) -0.004(4) 0.008(3) 0.011(4)
C21 0.076(7) 0.051(5) 0.056(5) -0.011(4) -0.005(5) 0.022(5)
C22 0.063(7) 0.078(8) 0.074(7) -0.038(6) -0.006(5) 0.021(6)
C23 0.022(4) 0.119(10) 0.072(6) -0.042(7) 0.008(4) 0.010(5)
C24 0.041(4) 0.082(7) 0.052(5) -0.024(5) 0.015(4) -0.008(4)
C25 0.033(4) 0.043(4) 0.029(3) -0.006(3) 0.010(3) -0.006(3)
C26 0.042(4) 0.041(4) 0.050(4) 0.009(4) 0.011(4) -0.004(3)
C27 0.052(5) 0.051(5) 0.075(6) 0.001(5) 0.026(5) -0.018(4)
C28 0.042(5) 0.076(6) 0.077(6) -0.021(5) 0.021(5) -0.029(4)
C29 0.067(6) 0.123(10) 0.044(5) -0.004(6) 0.001(5) -0.052(6)
C30 0.060(6) 0.095(8) 0.041(5) 0.002(5) 0.005(4) -0.037(5)
C31 0.046(4) 0.048(4) 0.017(3) 0.010(3) 0.012(3) 0.002(3)
C32 0.040(4) 0.047(4) 0.019(3) -0.008(3) 0.008(3) -0.007(3)
C33 0.031(3) 0.052(4) 0.029(3) -0.009(3) 0.018(3) -0.005(3)
C34 0.037(4) 0.060(5) 0.023(3) -0.002(3) 0.019(3) -0.014(3)
C35 0.049(4) 0.037(4) 0.019(3) 0.004(3) 0.014(3) -0.005(3)
C36 0.097(7) 0.042(5) 0.043(4) 0.001(4) 0.035(5) -0.007(5)
C37 0.043(4) 0.102(7) 0.039(4) -0.016(5) 0.023(4) -0.029(5)
C38 0.051(5) 0.079(7) 0.055(5) -0.017(5) 0.028(4) 0.005(4)
C39 0.041(4) 0.070(6) 0.034(4) -0.015(4) 0.009(3) -0.018(4)
C40 0.058(5) 0.064(6) 0.033(4) 0.017(4) 0.013(4) 0.009(4)

loop_
_atom_type_symbol
_atom_type_scat_dispersion_real
_atom_type_scat_dispersion_imag
_atom_type_scat_Cromer_Mann_a1
_atom_type_scat_Cromer_Mann_b1
_atom_type_scat_Cromer_Mann_a2
_atom_type_scat_Cromer_Mann_b2
_atom_type_scat_Cromer_Mann_a3
_atom_type_scat_Cromer_Mann_b3
_atom_type_scat_Cromer_Mann_a4
_atom_type_scat_Cromer_Mann_b4
_atom_type_scat_Cromer_Mann_c
_atom_type_scat_source
C 0.0033 0.0016 2.3100 20.8439 1.0200 10.2075 1.5886 0.5687 0.8650 51.6512 0.2156 'International Tables Vol C 4.2.6.8 and 6.1.1.4'
H 0.0000 0.0000 0.4930 10.5109 0.3229 26.1257 0.1402 3.1424 0.0408 57.7998 0.0030 'International Tables Vol C 4.2.6.8 and 6.1.1.4'
I -0.4742 1.8119 20.1472 4.3470 18.9949 0.3814 7.5138 27.7660 2.2735 66.8776 4.0712 'International Tables Vol C 4.2.6.8 and 6.1.1.4'
P 0.1023 0.0942 6.4345 1.9067 4.1791 27.1570 1.7800 0.5260 1.4908 68.1645 1.1149 'International Tables Vol C 4.2.6.8 and 6.1.1.4'
Ru -1.2594 0.8363 19.2674 0.8085 12.9182 8.4347 4.8634 24.7997 1.5676 94.2928 5.3787 'International Tables Vol C 4.2.6.8 and 6.1.1.4'

loop_
_geom_angle_atom_site_label_1
_geom_angle_atom_site_label_2
_geom_angle_atom_site_label_3
_geom_angle
_geom_angle_publ_flag
I1 Ru2 P3 83.23(5) yes
I1 Ru2 P6 93.14(5) yes
P3 Ru2 P6 82.21(6) yes
I1 Ru2 C31 128.29(19) yes
P3 Ru2 C31 102.28(18) yes
P6 Ru2 C31 138.5(2) yes
I1 Ru2 C32 94.13(19) yes
P3 Ru2 C32 116.55(18) yes
P6 Ru2 C32 160.56(18) yes
C31 Ru2 C32 37.1(3) yes
I1 Ru2 C33 89.72(19) yes
P3 Ru2 C33 152.45(18) yes
P6 Ru2 C33 124.88(17) yes
C31 Ru2 C33 62.0(3) yes
C32 Ru2 C33 37.3(2) yes
I1 Ru2 C34 118.7(2) yes
P3 Ru2 C34 157.7(2) yes
P6 Ru2 C34 99.06(17) yes
C31 Ru2 C34 62.2(3) yes
C32 Ru2 C34 61.7(2) yes
I1 Ru2 C35 151.39(18) yes
P3 Ru2 C35 120.98(19) yes
P6 Ru2 C35 104.41(17) yes
C31 Ru2 C35 38.0(3) yes
C32 Ru2 C35 62.5(3) yes
C33 Ru2 C34 36.3(3) yes
C33 Ru2 C35 61.7(3) yes
C34 Ru2 C35 37.0(3) yes
Ru2 P3 C4 108.3(2) yes
Ru2 P3 C19 119.2(2) yes
C4 P3 C19 102.2(3) yes
Ru2 P3 C25 122.3(2) yes
C4 P3 C25 103.0(3) yes
C19 P3 C25 99.2(3) yes
P3 C4 C5 109.1(4) yes
P3 C4 H41 108.7 no
C5 C4 H41 110.5 no
P3 C4 H42 109.0 no
C5 C4 H42 109.0 no
H41 C4 H42 110.5 no
C4 C5 P6 111.3(4) yes
C4 C5 H51 109.0 no
P6 C5 H51 108.5 no
C4 C5 H52 109.4 no
P6 C5 H52 109.6 no
H51 C5 H52 108.9 no
C5 P6 Ru2 112.0(2) yes
C5 P6 C7 102.3(3) yes
Ru2 P6 C7 116.8(2) yes
C5 P6 C13 103.5(3) yes
Ru2 P6 C13 121.1(2) yes
C7 P6 C13 98.6(3) yes
P6 C7 C8 121.3(5) yes
P6 C7 C12 121.3(5) yes
C8 C7 C12 117.2(6) yes
C7 C8 C9 121.0(7) yes
C7 C8 H81 118.9 no
C9 C8 H81 120.0 no
C8 C9 C10 120.9(7) yes
C8 C9 H91 119.3 no
C10 C9 H91 119.7 no
C9 C10 C11 119.0(7) yes
C9 C10 H101 120.1 no
C11 C10 H101 120.9 no
C10 C11 C12 120.8(7) yes
C10 C11 H111 119.4 no
C12 C11 H111 119.8 no
C7 C12 C11 120.9(7) yes
C7 C12 H121 119.7 no
C11 C12 H121 119.4 no
P6 C13 C14 122.2(5) yes
P6 C13 C18 119.6(5) yes
C14 C13 C18 118.2(6) yes
C13 C14 C15 120.4(7) yes
C13 C14 H141 118.9 no
C15 C14 H141 120.7 no
C14 C15 C16 121.0(7) yes
C14 C15 H151 120.0 no
C16 C15 H151 119.0 no
C15 C16 C17 119.4(7) yes
C15 C16 H161 120.3 no
C17 C16 H161 120.3 no
C16 C17 C18 120.0(7) yes
C16 C17 H171 119.3 no
C18 C17 H171 120.7 no
C13 C18 C17 121.0(7) yes
C13 C18 H181 119.6 no
C17 C18 H181 119.4 no
P3 C19 C20 119.8(5) yes
P3 C19 C24 121.8(7) yes
C20 C19 C24 118.4(7) yes
C19 C20 C21 122.5(8) yes
C19 C20 H201 118.4 no
C21 C20 H201 119.1 no
C20 C21 C22 119.0(10) yes
C20 C21 H211 120.7 no
C22 C21 H211 120.3 no
C21 C22 C23 120.6(9) yes
C21 C22 H221 119.9 no
C23 C22 H221 119.5 no
C22 C23 C24 121.8(9) yes
C22 C23 H231 119.7 no
C24 C23 H231 118.4 no
C23 C24 C19 117.7(9) yes
C23 C24 H241 121.5 no
C19 C24 H241 120.8 no
P3 C25 C26 124.7(5) yes
P3 C25 C30 118.7(6) yes
C26 C25 C30 116.5(7) yes
C25 C26 C27 122.3(7) yes
C25 C26 H261 118.4 no
C27 C26 H261 119.3 no
C26 C27 C28 120.0(8) yes
C26 C27 H271 119.8 no
C28 C27 H271 120.2 no
C27 C28 C29 119.6(8) yes
C27 C28 H281 120.2 no
C29 C28 H281 120.2 no
C28 C29 C30 120.6(8) yes
C28 C29 H291 119.9 no
C30 C29 H291 119.4 no
C25 C30 C29 120.9(8) yes
C25 C30 H301 120.0 no
C29 C30 H301 119.1 no
Ru2 C31 C32 70.9(4) yes
Ru2 C31 C35 70.7(3) yes
C32 C31 C35 107.0(6) yes
Ru2 C31 C40 132.4(5) yes
C32 C31 C40 126.6(7) yes
C35 C31 C40 125.3(7) yes
Ru2 C32 C31 72.0(3) yes
Ru2 C32 C33 72.2(3) yes
C31 C32 C33 108.3(6) yes
Ru2 C32 C39 126.3(5) yes
C31 C32 C39 125.9(7) yes
C33 C32 C39 125.5(7) yes
Ru2 C33 C32 70.5(3) yes
Ru2 C33 C34 72.5(3) yes
C32 C33 C34 108.7(6) yes
Ru2 C33 C38 128.6(5) yes
C32 C33 C38 125.5(7) yes
C34 C33 C38 125.4(6) yes
Ru2 C34 C33 71.2(4) yes
Ru2 C34 C35 70.3(3) yes
C33 C34 C35 108.4(6) yes
Ru2 C34 C37 129.0(5) yes
C33 C34 C37 125.4(7) yes
C35 C34 C37 125.8(7) yes
Ru2 C35 C31 71.2(4) yes
Ru2 C35 C34 72.7(4) yes
C31 C35 C34 107.5(6) yes
Ru2 C35 C36 134.3(5) yes
C31 C35 C36 125.7(7) yes
C34 C35 C36 124.7(7) yes
C35 C36 H361 109.9 no
C35 C36 H362 110.6 no
H361 C36 H362 109.6 no
C35 C36 H363 108.9 no
H361 C36 H363 108.6 no
H362 C36 H363 109.2 no
C34 C37 H371 109.1 no
C34 C37 H372 111.3 no
H371 C37 H372 109.3 no
C34 C37 H373 109.8 no
H371 C37 H373 108.6 no
H372 C37 H373 108.7 no
C33 C38 H383 110.5 no
C33 C38 H382 111.6 no
H383 C38 H382 108.4 no
C33 C38 H381 109.8 no
H383 C38 H381 107.5 no
H382 C38 H381 108.8 no
C32 C39 H391 109.1 no
C32 C39 H392 109.5 no
H391 C39 H392 109.6 no
C32 C39 H393 110.1 no
H391 C39 H393 109.6 no
H392 C39 H393 108.9 no
C31 C40 H401 110.1 no
C31 C40 H402 110.7 no
H401 C40 H402 107.8 no
C31 C40 H403 110.3 no
H401 C40 H403 108.3 no
H402 C40 H403 109.6 no

loop_
_geom_bond_atom_site_label_1
_geom_bond_atom_site_label_2
_geom_bond_distance
_geom_bond_publ_flag
I1 Ru2 2.7403(7) yes
Ru2 P3 2.2949(16) yes
Ru2 P6 2.2836(16) yes
Ru2 C31 2.244(6) yes
Ru2 C32 2.230(6) yes
Ru2 C33 2.251(6) yes
Ru2 C34 2.268(6) yes
Ru2 C35 2.238(6) yes
P3 C4 1.847(7) yes
P3 C19 1.842(7) yes
P3 C25 1.825(7) yes
C4 C5 1.528(10) yes
C4 H41 0.973 no
C4 H42 0.965 no
C5 P6 1.860(6) yes
C5 H51 0.963 no
C5 H52 0.968 no
P6 C7 1.845(7) yes
P6 C13 1.831(7) yes
C7 C8 1.393(10) yes
C7 C12 1.396(9) yes
C8 C9 1.379(11) yes
C8 H81 0.939 no
C9 C10 1.373(12) yes
C9 H91 0.928 no
C10 C11 1.369(12) yes
C10 H101 0.936 no
C11 C12 1.384(11) yes
C11 H111 0.930 no
C12 H121 0.934 no
C13 C14 1.382(10) yes
C13 C18 1.407(9) yes
C14 C15 1.386(10) yes
C14 H141 0.935 no
C15 C16 1.375(12) yes
C15 H151 0.921 no
C16 C17 1.384(12) yes
C16 H161 0.932 no
C17 C18 1.378(10) yes
C17 H171 0.936 no
C18 H181 0.933 no
C19 C20 1.375(11) yes
C19 C24 1.388(10) yes
C20 C21 1.393(12) yes
C20 H201 0.932 no
C21 C22 1.358(16) yes
C21 H211 0.930 no
C22 C23 1.332(16) yes
C22 H221 0.932 no
C23 C24 1.442(14) yes
C23 H231 0.930 no
C24 H241 0.936 no
C25 C26 1.377(10) yes
C25 C30 1.404(10) yes
C26 C27 1.382(11) yes
C26 H261 0.929 no
C27 C28 1.356(13) yes
C27 H271 0.932 no
C28 C29 1.375(14) yes
C28 H281 0.934 no
C29 C30 1.374(12) yes
C29 H291 0.931 no
C30 H301 0.933 no
C31 C32 1.424(10) yes
C31 C35 1.460(10) yes
C31 C40 1.487(10) yes
C32 C33 1.432(9) yes
C32 C39 1.510(10) yes
C33 C34 1.408(10) yes
C33 C38 1.496(11) yes
C34 C35 1.430(10) yes
C34 C37 1.502(10) yes
C35 C36 1.501(11) yes
C36 H361 0.968 no
C36 H362 0.965 no
C36 H363 0.956 no
C37 H371 0.947 no
C37 H372 0.956 no
C37 H373 0.965 no
C38 H383 0.960 no
C38 H382 0.957 no
C38 H381 0.968 no
C39 H391 0.958 no
C39 H392 0.956 no
C39 H393 0.958 no
C40 H401 0.959 no
C40 H402 0.954 no
C40 H403 0.959 no
